data_4087729
loop_
_publ_author_name
'Melen, Rebecca L.'
'Wilkins, Lewis C.'
'Kariuki, Benson M.'
'Wadepohl, Hubert'
'Gade, Lutz H.'
'Hashmi, A. Stephen K.'
'Stephan, Douglas W.'
'Hansmann, Max M.'

_publ_section_title
;
 Diverging Pathways in the Activation of Allenes with Lewis Acids and
 Bases: Addition, 1,2-Carboboration, and Cyclization
;
_journal_issue 16
_journal_name_full Organometallics
_journal_page_first 4127
_journal_paper_doi 10.1021/acs.organomet.5b00546
_journal_volume 34
_journal_year 2015
_chemical_formula_moiety 'C50 H31 B F15 O2 P'
_chemical_formula_sum 'C50 H31 B F15 O2 P'
_chemical_formula_weight 990.53
_space_group_crystal_system monoclinic
_space_group_IT_number 14
_space_group_name_Hall '-P 2yn'
_space_group_name_H-M_alt 'P 1 21/n 1'
_atom_sites_solution_hydrogens geom
_atom_sites_solution_primary direct
_audit_creation_method SHELXL-2013
_cell_angle_alpha 90
_cell_angle_beta 103.336(2)
_cell_angle_gamma 90
_cell_formula_units_Z 4
_cell_length_a 13.0028(3)
_cell_length_b 15.1522(3)
_cell_length_c 23.0392(5)
_cell_measurement_reflns_used 5552
_cell_measurement_temperature 150(2)
_cell_measurement_theta_max 73.857
_cell_measurement_theta_min 4.369
_cell_volume 4416.80(17)
_computing_cell_refinement
;
CrysAlisPro, Agilent Technologies,
Version 1.171.37.35g (release 09-12-2014 CrysAlis171 .NET)
(compiled Dec  9 2014,15:38:47)
;
_computing_data_collection
;
CrysAlisPro, Agilent Technologies,
Version 1.171.37.35g (release 09-12-2014 CrysAlis171 .NET)
(compiled Dec  9 2014,15:38:47)
;
_computing_data_reduction
;
CrysAlisPro, Agilent Technologies,
Version 1.171.37.35g (release 09-12-2014 CrysAlis171 .NET)
(compiled Dec  9 2014,15:38:47)
;
_computing_molecular_graphics SHELXTL
_computing_publication_material XCIF
_computing_structure_refinement 'SHELXL-2013 (Sheldrick, 2013)'
_computing_structure_solution SHELXS
_diffrn_ambient_temperature 150(2)
_diffrn_measured_fraction_theta_full 0.999
_diffrn_measured_fraction_theta_max 0.974
_diffrn_measurement_device_type 'Ailent SuperNova with CCD detector'
_diffrn_measurement_method 'omega scans'
_diffrn_radiation_type CuK\a
_diffrn_radiation_wavelength 1.54184
_diffrn_reflns_av_R_equivalents 0.0346
_diffrn_reflns_av_unetI/netI 0.0442
_diffrn_reflns_Laue_measured_fraction_full 0.999
_diffrn_reflns_Laue_measured_fraction_max 0.974
_diffrn_reflns_limit_h_max 14
_diffrn_reflns_limit_h_min -15
_diffrn_reflns_limit_k_max 15
_diffrn_reflns_limit_k_min -18
_diffrn_reflns_limit_l_max 28
_diffrn_reflns_limit_l_min -22
_diffrn_reflns_number 18440
_diffrn_reflns_point_group_measured_fraction_full 0.999
_diffrn_reflns_point_group_measured_fraction_max 0.974
_diffrn_reflns_theta_full 67.684
_diffrn_reflns_theta_max 73.912
_diffrn_reflns_theta_min 3.521
_diffrn_source 'sealed tube'
_exptl_absorpt_coefficient_mu 1.496
_exptl_absorpt_correction_T_max 0.997
_exptl_absorpt_correction_T_min 0.972
_exptl_absorpt_correction_type gaussian
_exptl_absorpt_process_details
;
CrysAlisPro, Agilent Technologies,
Version 1.171.37.35g (release 09-12-2014 CrysAlis171 .NET)
(compiled Dec  9 2014,15:38:47)
Numerical absorption correction based on gaussian integration over
a multifaceted crystal model. Empirical absorption correction using
spherical harmonics, implemented in SCALE3 ABSPACK scaling algorithm.
;
_exptl_crystal_colour colourless
_exptl_crystal_density_diffrn 1.490
_exptl_crystal_description needle
_exptl_crystal_F_000 2008
_exptl_crystal_size_max 0.290
_exptl_crystal_size_mid 0.050
_exptl_crystal_size_min 0.030
_refine_diff_density_max 0.330
_refine_diff_density_min -0.318
_refine_diff_density_rms 0.051
_refine_ls_extinction_method none
_refine_ls_goodness_of_fit_ref 1.023
_refine_ls_hydrogen_treatment constr
_refine_ls_matrix_type full
_refine_ls_number_parameters 623
_refine_ls_number_reflns 8711
_refine_ls_number_restraints 0
_refine_ls_restrained_S_all 1.023
_refine_ls_R_factor_all 0.0615
_refine_ls_R_factor_gt 0.0421
_refine_ls_shift/su_max 0.000
_refine_ls_shift/su_mean 0.000
_refine_ls_structure_factor_coef Fsqd
_refine_ls_weighting_details 'w=1/[\s^2^(Fo^2^)+(0.0505P)^2^+1.0228P] where P=(Fo^2^+2Fc^2^)/3'
_refine_ls_weighting_scheme calc
_refine_ls_wR_factor_gt 0.1006
_refine_ls_wR_factor_ref 0.1127
_reflns_Friedel_coverage 0.000
_reflns_number_gt 6610
_reflns_number_total 8711
_reflns_threshold_expression 'I > 2\s(I)'
_cod_data_source_file cmpd_2j.cif
_cod_data_source_block 2j
_cod_original_cell_volume 4416.79(16)
_cod_original_sg_symbol_H-M 'P 21/n'
_cod_database_code 4087729
_shelx_space_group_comment
;
The symmetry employed for this shelxl refinement is uniquely defined
by the following loop, which should always be used as a source of
symmetry information in preference to the above space-group names.
They are only intended as comments.
;
_shelx_estimated_absorpt_t_min 0.671
_shelx_estimated_absorpt_t_max 0.957
_shelxl_version_number 2013-3

loop_
_space_group_symop_operation_xyz
'x, y, z'
'-x+1/2, y+1/2, -z+1/2'
'-x, -y, -z'
'x-1/2, -y-1/2, z-1/2'

loop_
_atom_site_label
_atom_site_type_symbol
_atom_site_fract_x
_atom_site_fract_y
_atom_site_fract_z
_atom_site_U_iso_or_equiv
_atom_site_adp_type
_atom_site_occupancy
_atom_site_site_symmetry_order
_atom_site_calc_flag
_atom_site_refinement_flags_posn
_atom_site_refinement_flags_adp
B1 B 0.96018(17) 0.23096(14) 0.19639(10) 0.0235(4) Uani 1 1 d . .
O1 O 0.88058(10) 0.16046(9) 0.17500(6) 0.0250(3) Uani 1 1 d . .
P1 P 0.58103(4) 0.30948(3) 0.24872(2) 0.02403(11) Uani 1 1 d . .
O2 O 0.58282(16) -0.13618(12) 0.05157(8) 0.0489(5) Uani 1 1 d . .
C11 C 1.06752(15) 0.19242(13) 0.17763(9) 0.0247(4) Uani 1 1 d . .
C12 C 1.13361(16) 0.23745(14) 0.14806(9) 0.0273(4) Uani 1 1 d . .
F12 F 1.11892(10) 0.32398(8) 0.13452(6) 0.0360(3) Uani 1 1 d . .
C13 C 1.21650(16) 0.19840(15) 0.12948(9) 0.0301(4) Uani 1 1 d . .
F13 F 1.27620(10) 0.24579(10) 0.10027(6) 0.0405(3) Uani 1 1 d . .
C14 C 1.23919(16) 0.11034(16) 0.14097(10) 0.0340(5) Uani 1 1 d . .
F14 F 1.32021(11) 0.07192(10) 0.12387(7) 0.0483(4) Uani 1 1 d . .
C15 C 1.17959(17) 0.06357(14) 0.17254(10) 0.0327(5) Uani 1 1 d . .
F15 F 1.20134(11) -0.02164(9) 0.18649(8) 0.0486(4) Uani 1 1 d . .
C16 C 1.09724(15) 0.10523(14) 0.19006(9) 0.0280(4) Uani 1 1 d . .
F16 F 1.04422(10) 0.05501(8) 0.22213(6) 0.0362(3) Uani 1 1 d . .
C21 C 0.99323(15) 0.24025(13) 0.27015(9) 0.0251(4) Uani 1 1 d . .
C22 C 1.07289(16) 0.29759(14) 0.29705(9) 0.0274(4) Uani 1 1 d . .
F22 F 1.11755(10) 0.35042(9) 0.26195(6) 0.0348(3) Uani 1 1 d . .
C23 C 1.11312(17) 0.30507(15) 0.35777(10) 0.0322(4) Uani 1 1 d . .
F23 F 1.19064(11) 0.36249(10) 0.38074(6) 0.0435(3) Uani 1 1 d . .
C24 C 1.07254(17) 0.25183(16) 0.39600(9) 0.0331(5) Uani 1 1 d . .
F24 F 1.11153(11) 0.25665(10) 0.45509(6) 0.0440(3) Uani 1 1 d . .
C25 C 0.99314(17) 0.19390(15) 0.37216(9) 0.0309(4) Uani 1 1 d . .
F25 F 0.95137(11) 0.14271(10) 0.40850(6) 0.0424(3) Uani 1 1 d . .
C26 C 0.95603(16) 0.18799(13) 0.31087(9) 0.0268(4) Uani 1 1 d . .
F26 F 0.88039(9) 0.12666(8) 0.29252(5) 0.0330(3) Uani 1 1 d . .
C31 C 0.91660(15) 0.32136(13) 0.15874(9) 0.0240(4) Uani 1 1 d . .
C32 C 0.89329(15) 0.40215(14) 0.18100(9) 0.0265(4) Uani 1 1 d . .
F32 F 0.90342(11) 0.41289(8) 0.24041(5) 0.0356(3) Uani 1 1 d . .
C33 C 0.85703(17) 0.47481(14) 0.14648(10) 0.0318(4) Uani 1 1 d . .
F33 F 0.83450(12) 0.55062(9) 0.17197(6) 0.0432(3) Uani 1 1 d . .
C34 C 0.84194(18) 0.47046(15) 0.08564(10) 0.0349(5) Uani 1 1 d . .
F34 F 0.80794(13) 0.54061(10) 0.05120(7) 0.0504(4) Uani 1 1 d . .
C35 C 0.86047(18) 0.39098(16) 0.06031(9) 0.0353(5) Uani 1 1 d . .
F35 F 0.84495(14) 0.38520(11) 0.00079(6) 0.0543(4) Uani 1 1 d . .
C36 C 0.89593(16) 0.31993(14) 0.09650(9) 0.0283(4) Uani 1 1 d . .
F36 F 0.91369(11) 0.24515(9) 0.06818(5) 0.0375(3) Uani 1 1 d . .
C40 C 0.77683(15) 0.16428(13) 0.17263(8) 0.0233(4) Uani 1 1 d . .
C41 C 0.72110(15) 0.08918(13) 0.13836(9) 0.0239(4) Uani 1 1 d . .
C42 C 0.72385(17) 0.07606(15) 0.07906(9) 0.0315(4) Uani 1 1 d . .
H42 H 0.7587 0.1180 0.0596 0.038 Uiso 1 1 calc R U
C43 C 0.67642(18) 0.00257(16) 0.04755(10) 0.0355(5) Uani 1 1 d . .
H43 H 0.6782 -0.0053 0.0069 0.043 Uiso 1 1 calc R U
C44 C 0.62659(18) -0.05903(15) 0.07626(10) 0.0332(5) Uani 1 1 d . .
C45 C 0.62123(17) -0.04534(15) 0.13522(10) 0.0320(5) Uani 1 1 d . .
H45 H 0.5853 -0.0867 0.1544 0.038 Uiso 1 1 calc R U
C46 C 0.66763(16) 0.02783(14) 0.16590(9) 0.0272(4) Uani 1 1 d . .
H46 H 0.6633 0.0367 0.2061 0.033 Uiso 1 1 calc R U
C47 C 0.6003(3) -0.1591(2) -0.00515(12) 0.0623(9) Uani 1 1 d . .
H47A H 0.5666 -0.1153 -0.0348 0.093 Uiso 1 1 calc R U
H47B H 0.5700 -0.2175 -0.0168 0.093 Uiso 1 1 calc R U
H47C H 0.6765 -0.1604 -0.0030 0.093 Uiso 1 1 calc R U
C48 C 0.73025(15) 0.22640(13) 0.20060(8) 0.0239(4) Uani 1 1 d . .
H48 H 0.7754 0.2668 0.2259 0.029 Uiso 1 1 calc R U
C49 C 0.61643(15) 0.23621(13) 0.19497(9) 0.0249(4) Uani 1 1 d . .
C50 C 0.53779(17) 0.20826(16) 0.15057(10) 0.0352(5) Uani 1 1 d . .
H50A H 0.5533 0.1779 0.1175 0.042 Uiso 1 1 calc R U
H50B H 0.4664 0.2187 0.1521 0.042 Uiso 1 1 calc R U
C51 C 0.62108(17) 0.31752(15) 0.37405(9) 0.0319(4) Uani 1 1 d . .
C52 C 0.5935(2) 0.40419(17) 0.38200(11) 0.0410(5) Uani 1 1 d . .
H52 H 0.6043 0.4485 0.3548 0.049 Uiso 1 1 calc R U
C53 C 0.5498(3) 0.4264(2) 0.42982(13) 0.0580(8) Uani 1 1 d . .
H53 H 0.5288 0.4855 0.4345 0.070 Uiso 1 1 calc R U
C54 C 0.5369(3) 0.3627(2) 0.47058(13) 0.0643(9) Uani 1 1 d . .
H54 H 0.5077 0.3782 0.5034 0.077 Uiso 1 1 calc R U
C55 C 0.5664(3) 0.2766(2) 0.46355(13) 0.0641(9) Uani 1 1 d . .
H55 H 0.5582 0.2328 0.4916 0.077 Uiso 1 1 calc R U
C56 C 0.6081(2) 0.25439(19) 0.41535(11) 0.0495(6) Uani 1 1 d . .
H56 H 0.6281 0.1950 0.4105 0.059 Uiso 1 1 calc R U
C57 C 0.66691(16) 0.29034(15) 0.32194(9) 0.0305(4) Uani 1 1 d . .
H57A H 0.6844 0.2267 0.3258 0.037 Uiso 1 1 calc R U
H57B H 0.7337 0.3230 0.3245 0.037 Uiso 1 1 calc R U
C61 C 0.41215(16) 0.22010(16) 0.28312(10) 0.0335(5) Uani 1 1 d . .
C62 C 0.3601(2) 0.2344(2) 0.32880(13) 0.0514(7) Uani 1 1 d . .
H62 H 0.3470 0.2929 0.3400 0.062 Uiso 1 1 calc R U
C63 C 0.3273(3) 0.1628(3) 0.35807(16) 0.0693(10) Uani 1 1 d . .
H63 H 0.2923 0.1728 0.3894 0.083 Uiso 1 1 calc R U
C64 C 0.3455(2) 0.0775(2) 0.34179(16) 0.0643(9) Uani 1 1 d . .
H64 H 0.3227 0.0290 0.3618 0.077 Uiso 1 1 calc R U
C65 C 0.3965(2) 0.06270(19) 0.29655(14) 0.0516(7) Uani 1 1 d . .
H65 H 0.4086 0.0041 0.2851 0.062 Uiso 1 1 calc R U
C66 C 0.43053(19) 0.13417(17) 0.26750(12) 0.0406(5) Uani 1 1 d . .
H66 H 0.4666 0.1238 0.2367 0.049 Uiso 1 1 calc R U
C67 C 0.44297(16) 0.30018(14) 0.25131(10) 0.0298(4) Uani 1 1 d . .
H67A H 0.4235 0.3537 0.2710 0.036 Uiso 1 1 calc R U
H67B H 0.4000 0.3000 0.2098 0.036 Uiso 1 1 calc R U
C71 C 0.53937(16) 0.43121(14) 0.15821(9) 0.0283(4) Uani 1 1 d . .
C72 C 0.58540(17) 0.40489(15) 0.11200(10) 0.0323(5) Uani 1 1 d . .
H72 H 0.6569 0.3857 0.1207 0.039 Uiso 1 1 calc R U
C73 C 0.52758(19) 0.40650(16) 0.05352(10) 0.0377(5) Uani 1 1 d . .
H73 H 0.5595 0.3888 0.0222 0.045 Uiso 1 1 calc R U
C74 C 0.4234(2) 0.43379(18) 0.04058(10) 0.0425(6) Uani 1 1 d . .
H74 H 0.3831 0.4333 0.0005 0.051 Uiso 1 1 calc R U
C75 C 0.37800(19) 0.46175(18) 0.08588(11) 0.0420(6) Uani 1 1 d . .
H75 H 0.3069 0.4819 0.0768 0.050 Uiso 1 1 calc R U
C76 C 0.43546(18) 0.46074(15) 0.14460(10) 0.0349(5) Uani 1 1 d . .
H76 H 0.4037 0.4803 0.1756 0.042 Uiso 1 1 calc R U
C77 C 0.60087(16) 0.42044(14) 0.22231(9) 0.0284(4) Uani 1 1 d . .
H77A H 0.5767 0.4647 0.2478 0.034 Uiso 1 1 calc R U
H77B H 0.6770 0.4304 0.2249 0.034 Uiso 1 1 calc R U

loop_
_atom_site_aniso_label
_atom_site_aniso_U_11
_atom_site_aniso_U_22
_atom_site_aniso_U_33
_atom_site_aniso_U_23
_atom_site_aniso_U_13
_atom_site_aniso_U_12
B1 0.0220(10) 0.0237(11) 0.0273(10) -0.0003(8) 0.0110(8) 0.0012(8)
O1 0.0207(6) 0.0251(7) 0.0317(7) -0.0035(6) 0.0113(5) -0.0006(5)
P1 0.0213(2) 0.0270(2) 0.0255(2) -0.00216(19) 0.00906(17) 0.00196(19)
O2 0.0682(12) 0.0459(10) 0.0373(9) -0.0157(8) 0.0216(8) -0.0293(9)
C11 0.0209(9) 0.0276(10) 0.0275(9) -0.0004(8) 0.0093(7) 0.0001(7)
C12 0.0250(9) 0.0267(10) 0.0317(10) 0.0016(8) 0.0096(8) 0.0001(8)
F12 0.0332(6) 0.0288(6) 0.0511(7) 0.0090(6) 0.0203(6) -0.0005(5)
C13 0.0220(9) 0.0385(12) 0.0331(10) 0.0007(9) 0.0128(8) -0.0046(8)
F13 0.0291(6) 0.0494(8) 0.0499(8) 0.0072(6) 0.0233(6) -0.0036(6)
C14 0.0225(10) 0.0383(12) 0.0448(12) -0.0026(10) 0.0154(9) 0.0047(9)
F14 0.0336(7) 0.0499(9) 0.0709(10) -0.0026(7) 0.0317(7) 0.0088(6)
C15 0.0283(10) 0.0267(10) 0.0449(12) 0.0016(9) 0.0125(9) 0.0053(8)
F15 0.0436(8) 0.0289(7) 0.0805(11) 0.0074(7) 0.0292(7) 0.0114(6)
C16 0.0224(9) 0.0309(10) 0.0341(10) 0.0013(9) 0.0133(8) -0.0017(8)
F16 0.0345(7) 0.0293(6) 0.0515(8) 0.0108(6) 0.0235(6) 0.0030(5)
C21 0.0241(9) 0.0246(10) 0.0289(10) 0.0008(8) 0.0111(7) 0.0023(7)
C22 0.0253(9) 0.0281(10) 0.0313(10) 0.0030(8) 0.0117(8) 0.0000(8)
F22 0.0343(6) 0.0355(7) 0.0366(6) 0.0021(5) 0.0121(5) -0.0111(5)
C23 0.0287(10) 0.0333(11) 0.0334(11) -0.0026(9) 0.0048(8) -0.0007(8)
F23 0.0398(7) 0.0483(8) 0.0395(7) -0.0071(6) 0.0031(6) -0.0139(6)
C24 0.0345(11) 0.0387(12) 0.0249(10) 0.0018(9) 0.0044(8) 0.0071(9)
F24 0.0457(8) 0.0561(9) 0.0271(6) 0.0019(6) 0.0021(5) 0.0022(7)
C25 0.0317(10) 0.0326(11) 0.0308(10) 0.0063(9) 0.0124(8) 0.0035(9)
F25 0.0501(8) 0.0482(8) 0.0318(7) 0.0116(6) 0.0152(6) -0.0037(6)
C26 0.0257(9) 0.0250(10) 0.0316(10) 0.0022(8) 0.0104(8) 0.0006(8)
F26 0.0329(6) 0.0322(6) 0.0348(6) 0.0044(5) 0.0097(5) -0.0078(5)
C31 0.0208(9) 0.0260(10) 0.0276(9) 0.0010(8) 0.0103(7) -0.0009(7)
C32 0.0255(9) 0.0288(10) 0.0269(10) -0.0012(8) 0.0095(7) 0.0003(8)
F32 0.0489(7) 0.0321(6) 0.0280(6) -0.0033(5) 0.0132(5) 0.0088(6)
C33 0.0300(10) 0.0252(10) 0.0399(12) -0.0014(9) 0.0073(8) 0.0038(8)
F33 0.0513(8) 0.0266(7) 0.0502(8) -0.0020(6) 0.0087(6) 0.0107(6)
C34 0.0350(11) 0.0310(11) 0.0365(11) 0.0110(9) 0.0039(9) 0.0019(9)
F34 0.0613(9) 0.0369(8) 0.0465(8) 0.0156(6) -0.0010(7) 0.0066(7)
C35 0.0379(12) 0.0415(13) 0.0256(10) 0.0028(9) 0.0053(8) -0.0007(10)
F35 0.0774(11) 0.0578(10) 0.0252(7) 0.0067(6) 0.0070(7) 0.0086(8)
C36 0.0284(10) 0.0292(10) 0.0296(10) -0.0027(8) 0.0116(8) 0.0008(8)
F36 0.0488(8) 0.0367(7) 0.0290(6) -0.0054(5) 0.0129(5) 0.0061(6)
C40 0.0222(9) 0.0259(9) 0.0240(9) 0.0020(7) 0.0097(7) 0.0005(7)
C41 0.0223(9) 0.0247(10) 0.0260(9) -0.0014(7) 0.0083(7) 0.0002(7)
C42 0.0356(11) 0.0331(11) 0.0294(10) -0.0015(9) 0.0149(8) -0.0062(9)
C43 0.0433(12) 0.0408(13) 0.0249(10) -0.0067(9) 0.0134(9) -0.0097(10)
C44 0.0360(11) 0.0331(11) 0.0311(10) -0.0074(9) 0.0089(8) -0.0094(9)
C45 0.0346(11) 0.0338(11) 0.0310(10) -0.0004(9) 0.0144(8) -0.0081(9)
C46 0.0305(10) 0.0286(10) 0.0253(9) -0.0018(8) 0.0120(8) -0.0012(8)
C47 0.099(2) 0.0548(17) 0.0371(14) -0.0216(12) 0.0228(14) -0.0336(17)
C48 0.0223(9) 0.0253(10) 0.0259(9) -0.0024(7) 0.0090(7) -0.0009(7)
C49 0.0226(9) 0.0253(10) 0.0284(9) -0.0007(8) 0.0093(7) 0.0006(7)
C50 0.0246(10) 0.0446(13) 0.0364(11) -0.0084(10) 0.0069(8) 0.0060(9)
C51 0.0328(11) 0.0365(12) 0.0271(10) -0.0040(9) 0.0084(8) -0.0002(9)
C52 0.0507(14) 0.0391(13) 0.0360(12) -0.0069(10) 0.0156(10) -0.0002(11)
C53 0.0714(19) 0.0550(17) 0.0533(16) -0.0175(14) 0.0257(14) 0.0077(15)
C54 0.079(2) 0.080(2) 0.0451(15) -0.0139(15) 0.0376(15) -0.0014(18)
C55 0.092(2) 0.067(2) 0.0416(15) 0.0039(14) 0.0333(15) -0.0086(18)
C56 0.0732(19) 0.0434(14) 0.0360(13) 0.0021(11) 0.0211(12) 0.0022(13)
C57 0.0290(10) 0.0354(11) 0.0276(10) -0.0013(8) 0.0074(8) 0.0049(9)
C61 0.0228(10) 0.0407(12) 0.0386(11) 0.0066(10) 0.0107(8) 0.0030(9)
C62 0.0494(15) 0.0578(17) 0.0566(16) 0.0152(13) 0.0319(13) 0.0152(13)
C63 0.0625(19) 0.083(2) 0.079(2) 0.0336(19) 0.0488(17) 0.0193(17)
C64 0.0395(14) 0.069(2) 0.089(2) 0.0439(18) 0.0239(14) 0.0085(14)
C65 0.0363(13) 0.0407(14) 0.0777(19) 0.0153(13) 0.0131(12) -0.0001(11)
C66 0.0355(12) 0.0383(13) 0.0515(14) 0.0027(11) 0.0168(10) -0.0007(10)
C67 0.0232(9) 0.0342(11) 0.0351(10) 0.0003(9) 0.0129(8) 0.0060(8)
C71 0.0308(10) 0.0243(10) 0.0307(10) -0.0001(8) 0.0092(8) -0.0023(8)
C72 0.0310(11) 0.0353(12) 0.0328(11) 0.0029(9) 0.0117(8) 0.0005(9)
C73 0.0453(13) 0.0399(13) 0.0299(11) 0.0014(9) 0.0126(9) 0.0001(10)
C74 0.0446(13) 0.0510(15) 0.0294(11) 0.0043(10) 0.0033(9) -0.0006(11)
C75 0.0319(12) 0.0517(15) 0.0403(13) 0.0078(11) 0.0043(9) 0.0084(10)
C76 0.0352(11) 0.0342(12) 0.0370(12) 0.0015(9) 0.0119(9) 0.0063(9)
C77 0.0282(10) 0.0275(10) 0.0306(10) -0.0021(8) 0.0094(8) -0.0002(8)

loop_
_atom_type_symbol
_atom_type_description
_atom_type_scat_dispersion_real
_atom_type_scat_dispersion_imag
_atom_type_scat_source
C C 0.0181 0.0091 'International Tables Vol C Tables 4.2.6.8 and 6.1.1.4'
H H 0.0000 0.0000 'International Tables Vol C Tables 4.2.6.8 and 6.1.1.4'
B B 0.0090 0.0039 'International Tables Vol C Tables 4.2.6.8 and 6.1.1.4'
O O 0.0492 0.0322 'International Tables Vol C Tables 4.2.6.8 and 6.1.1.4'
F F 0.0727 0.0534 'International Tables Vol C Tables 4.2.6.8 and 6.1.1.4'
P P 0.2955 0.4335 'International Tables Vol C Tables 4.2.6.8 and 6.1.1.4'

loop_
_geom_angle_atom_site_label_1
_geom_angle_atom_site_label_2
_geom_angle_atom_site_label_3
_geom_angle
O1 B1 C31 107.04(16)
O1 B1 C11 102.91(15)
C31 B1 C11 111.26(15)
O1 B1 C21 113.29(16)
C31 B1 C21 116.37(16)
C11 B1 C21 105.18(15)
C40 O1 B1 126.81(15)
C49 P1 C67 112.74(10)
C49 P1 C57 109.88(9)
C67 P1 C57 110.94(10)
C49 P1 C77 105.09(9)
C67 P1 C77 107.40(10)
C57 P1 C77 110.61(10)
C44 O2 C47 116.93(19)
C16 C11 C12 113.18(17)
C16 C11 B1 119.48(17)
C12 C11 B1 127.31(18)
F12 C12 C13 115.03(18)
F12 C12 C11 121.21(18)
C13 C12 C11 123.8(2)
F13 C13 C14 119.32(18)
F13 C13 C12 120.5(2)
C14 C13 C12 120.17(19)
F14 C14 C15 120.6(2)
F14 C14 C13 120.8(2)
C15 C14 C13 118.59(19)
F15 C15 C14 120.54(19)
F15 C15 C16 120.22(19)
C14 C15 C16 119.2(2)
F16 C16 C15 115.41(19)
F16 C16 C11 119.66(17)
C15 C16 C11 124.93(19)
C22 C21 C26 113.24(18)
C22 C21 B1 120.12(17)
C26 C21 B1 126.28(18)
F22 C22 C23 116.13(18)
F22 C22 C21 118.78(18)
C23 C22 C21 125.08(19)
F23 C23 C22 121.8(2)
F23 C23 C24 119.18(19)
C22 C23 C24 119.1(2)
F24 C24 C25 121.0(2)
F24 C24 C23 120.2(2)
C25 C24 C23 118.7(2)
F25 C25 C24 119.70(19)
F25 C25 C26 120.1(2)
C24 C25 C26 120.20(19)
F26 C26 C25 114.92(17)
F26 C26 C21 121.39(18)
C25 C26 C21 123.7(2)
C32 C31 C36 112.73(18)
C32 C31 B1 128.01(17)
C36 C31 B1 119.23(17)
F32 C32 C33 115.37(18)
F32 C32 C31 120.06(18)
C33 C32 C31 124.55(19)
F33 C33 C34 119.4(2)
F33 C33 C32 120.5(2)
C34 C33 C32 120.1(2)
F34 C34 C33 121.2(2)
F34 C34 C35 120.5(2)
C33 C34 C35 118.4(2)
F35 C35 C36 121.3(2)
F35 C35 C34 119.2(2)
C36 C35 C34 119.5(2)
F36 C36 C35 115.71(18)
F36 C36 C31 119.60(18)
C35 C36 C31 124.7(2)
O1 C40 C48 124.44(18)
O1 C40 C41 110.75(16)
C48 C40 C41 124.73(17)
C42 C41 C46 118.65(19)
C42 C41 C40 121.02(18)
C46 C41 C40 120.28(17)
C41 C42 C43 121.21(19)
C41 C42 H42 119.4
C43 C42 H42 119.4
C44 C43 C42 119.24(19)
C44 C43 H43 120.4
C42 C43 H43 120.4
O2 C44 C43 124.9(2)
O2 C44 C45 115.10(19)
C43 C44 C45 119.9(2)
C46 C45 C44 120.42(19)
C46 C45 H45 119.8
C44 C45 H45 119.8
C45 C46 C41 120.50(18)
C45 C46 H46 119.7
C41 C46 H46 119.7
O2 C47 H47A 109.5
O2 C47 H47B 109.5
H47A C47 H47B 109.5
O2 C47 H47C 109.5
H47A C47 H47C 109.5
H47B C47 H47C 109.5
C40 C48 C49 125.49(18)
C40 C48 H48 117.3
C49 C48 H48 117.3
C50 C49 C48 127.94(19)
C50 C49 P1 116.73(15)
C48 C49 P1 114.56(14)
C49 C50 H50A 120.0
C49 C50 H50B 120.0
H50A C50 H50B 120.0
C52 C51 C56 119.2(2)
C52 C51 C57 121.6(2)
C56 C51 C57 119.2(2)
C51 C52 C53 120.0(3)
C51 C52 H52 120.0
C53 C52 H52 120.0
C54 C53 C52 120.2(3)
C54 C53 H53 119.9
C52 C53 H53 119.9
C55 C54 C53 120.0(3)
C55 C54 H54 120.0
C53 C54 H54 120.0
C54 C55 C56 119.7(3)
C54 C55 H55 120.2
C56 C55 H55 120.2
C55 C56 C51 121.0(3)
C55 C56 H56 119.5
C51 C56 H56 119.5
C51 C57 P1 114.96(15)
C51 C57 H57A 108.5
P1 C57 H57A 108.5
C51 C57 H57B 108.5
P1 C57 H57B 108.5
H57A C57 H57B 107.5
C66 C61 C62 119.0(2)
C66 C61 C67 123.0(2)
C62 C61 C67 118.0(2)
C61 C62 C63 120.1(3)
C61 C62 H62 120.0
C63 C62 H62 120.0
C64 C63 C62 120.4(3)
C64 C63 H63 119.8
C62 C63 H63 119.8
C65 C64 C63 120.0(3)
C65 C64 H64 120.0
C63 C64 H64 120.0
C64 C65 C66 119.8(3)
C64 C65 H65 120.1
C66 C65 H65 120.1
C61 C66 C65 120.7(2)
C61 C66 H66 119.6
C65 C66 H66 119.6
C61 C67 P1 116.80(14)
C61 C67 H67A 108.1
P1 C67 H67A 108.1
C61 C67 H67B 108.1
P1 C67 H67B 108.1
H67A C67 H67B 107.3
C76 C71 C72 119.1(2)
C76 C71 C77 121.42(19)
C72 C71 C77 119.32(19)
C73 C72 C71 120.4(2)
C73 C72 H72 119.8
C71 C72 H72 119.8
C74 C73 C72 120.1(2)
C74 C73 H73 120.0
C72 C73 H73 120.0
C75 C74 C73 119.9(2)
C75 C74 H74 120.1
C73 C74 H74 120.1
C74 C75 C76 120.4(2)
C74 C75 H75 119.8
C76 C75 H75 119.8
C75 C76 C71 120.1(2)
C75 C76 H76 120.0
C71 C76 H76 120.0
C71 C77 P1 109.88(14)
C71 C77 H77A 109.7
P1 C77 H77A 109.7
C71 C77 H77B 109.7
P1 C77 H77B 109.7
H77A C77 H77B 108.2

loop_
_geom_bond_atom_site_label_1
_geom_bond_atom_site_label_2
_geom_bond_distance
B1 O1 1.490(3)
B1 C31 1.650(3)
B1 C11 1.660(3)
B1 C21 1.660(3)
O1 C40 1.339(2)
P1 C49 1.800(2)
P1 C67 1.815(2)
P1 C57 1.819(2)
P1 C77 1.827(2)
O2 C44 1.365(3)
O2 C47 1.421(3)
C11 C16 1.388(3)
C11 C12 1.392(3)
C12 F12 1.351(2)
C12 C13 1.381(3)
C13 F13 1.346(2)
C13 C14 1.379(3)
C14 F14 1.340(2)
C14 C15 1.375(3)
C15 F15 1.345(3)
C15 C16 1.381(3)
C16 F16 1.355(2)
C21 C22 1.384(3)
C21 C26 1.397(3)
C22 F22 1.360(2)
C22 C23 1.381(3)
C23 F23 1.344(3)
C23 C24 1.385(3)
C24 F24 1.341(2)
C24 C25 1.370(3)
C25 F25 1.344(2)
C25 C26 1.386(3)
C26 F26 1.348(2)
C31 C32 1.388(3)
C31 C36 1.397(3)
C32 F32 1.354(2)
C32 C33 1.376(3)
C33 F33 1.353(3)
C33 C34 1.371(3)
C34 F34 1.339(3)
C34 C35 1.383(3)
C35 F35 1.342(3)
C35 C36 1.375(3)
C36 F36 1.354(2)
C40 C48 1.360(3)
C40 C41 1.476(3)
C41 C42 1.389(3)
C41 C46 1.398(3)
C42 C43 1.393(3)
C42 H42 0.9500
C43 C44 1.388(3)
C43 H43 0.9500
C44 C45 1.392(3)
C45 C46 1.377(3)
C45 H45 0.9500
C46 H46 0.9500
C47 H47A 0.9800
C47 H47B 0.9800
C47 H47C 0.9800
C48 C49 1.463(3)
C48 H48 0.9500
C49 C50 1.338(3)
C50 H50A 0.9500
C50 H50B 0.9500
C51 C52 1.385(3)
C51 C56 1.387(4)
C51 C57 1.515(3)
C52 C53 1.392(3)
C52 H52 0.9500
C53 C54 1.384(5)
C53 H53 0.9500
C54 C55 1.379(5)
C54 H54 0.9500
C55 C56 1.385(4)
C55 H55 0.9500
C56 H56 0.9500
C57 H57A 0.9900
C57 H57B 0.9900
C61 C66 1.386(4)
C61 C62 1.393(3)
C61 C67 1.518(3)
C62 C63 1.395(4)
C62 H62 0.9500
C63 C64 1.381(5)
C63 H63 0.9500
C64 C65 1.377(4)
C64 H64 0.9500
C65 C66 1.397(4)
C65 H65 0.9500
C66 H66 0.9500
C67 H67A 0.9900
C67 H67B 0.9900
C71 C76 1.389(3)
C71 C72 1.395(3)
C71 C77 1.517(3)
C72 C73 1.383(3)
C72 H72 0.9500
C73 C74 1.382(4)
C73 H73 0.9500
C74 C75 1.379(4)
C74 H74 0.9500
C75 C76 1.387(3)
C75 H75 0.9500
C76 H76 0.9500
C77 H77A 0.9900
C77 H77B 0.9900
